data_4510944
loop_
_publ_author_name
'Merz, Klaus'
'Evers, Mathies V.'
'Uhl, Felix'
'Zubatyuk, Roman I.'
'Shishkin, Oleg V.'

_publ_section_title
;
 Role of CHF2- and CF3-Substituents on Molecular Arrangement in the Solid
 State: Experimental and Theoretical Crystal Structure Analysis of
 CH3/CHF2/CF3-Substituted Benzene
;
_journal_issue 6
_journal_name_full 'Crystal Growth &amp; Design'
_journal_page_first 3124
_journal_paper_doi 10.1021/cg500413j
_journal_volume 14
_journal_year 2014
_chemical_formula_sum 'C7 H6 F2'
_chemical_formula_weight 128.12
_chemical_name_systematic
; 
 ? 
;
_space_group_IT_number 14
_symmetry_cell_setting monoclinic
_symmetry_space_group_name_Hall '-P 2yn'
_symmetry_space_group_name_H-M 'P 1 21/n 1'
_atom_sites_solution_hydrogens geom
_atom_sites_solution_primary direct
_atom_sites_solution_secondary difmap
_audit_creation_method SHELXL-97
_cell_angle_alpha 90.00
_cell_angle_beta 100.18(3)
_cell_angle_gamma 90.00
_cell_formula_units_Z 4
_cell_length_a 5.8540(12)
_cell_length_b 7.9654(16)
_cell_length_c 13.198(3)
_cell_measurement_temperature 208(2)
_cell_volume 605.7(2)
_computing_structure_refinement 'SHELXL-97 (Sheldrick, 1997)'
_computing_structure_solution 'SHELXS-97 (Sheldrick, 1990)'
_diffrn_ambient_temperature 208(2)
_diffrn_measured_fraction_theta_full 0.816
_diffrn_measured_fraction_theta_max 0.816
_diffrn_radiation_monochromator graphite
_diffrn_radiation_source 'fine-focus sealed tube'
_diffrn_radiation_type MoK\a
_diffrn_radiation_wavelength 0.71073
_diffrn_reflns_av_R_equivalents 0.0885
_diffrn_reflns_av_sigmaI/netI 0.0792
_diffrn_reflns_limit_h_max 4
_diffrn_reflns_limit_h_min -4
_diffrn_reflns_limit_k_max 2
_diffrn_reflns_limit_k_min -9
_diffrn_reflns_limit_l_max 15
_diffrn_reflns_limit_l_min -15
_diffrn_reflns_number 1640
_diffrn_reflns_theta_full 24.99
_diffrn_reflns_theta_max 24.99
_diffrn_reflns_theta_min 3.00
_exptl_absorpt_coefficient_mu 0.124
_exptl_absorpt_correction_T_max 0.9757
_exptl_absorpt_correction_T_min 0.9638
_exptl_absorpt_correction_type empirical
_exptl_crystal_density_diffrn 1.405
_exptl_crystal_density_method 'not measured'
_exptl_crystal_F_000 264
_exptl_crystal_size_max 0.30
_exptl_crystal_size_mid 0.30
_exptl_crystal_size_min 0.20
_refine_diff_density_max 0.233
_refine_diff_density_min -0.246
_refine_diff_density_rms 0.069
_refine_ls_extinction_coef 0.08(3)
_refine_ls_extinction_expression Fc^*^=kFc[1+0.001xFc^2^\l^3^/sin(2\q)]^-1/4^
_refine_ls_extinction_method SHELXL
_refine_ls_goodness_of_fit_ref 1.073
_refine_ls_hydrogen_treatment mixed
_refine_ls_matrix_type full
_refine_ls_number_parameters 87
_refine_ls_number_reflns 869
_refine_ls_number_restraints 0
_refine_ls_restrained_S_all 1.073
_refine_ls_R_factor_all 0.0776
_refine_ls_R_factor_gt 0.0661
_refine_ls_shift/su_max 0.000
_refine_ls_shift/su_mean 0.000
_refine_ls_structure_factor_coef Fsqd
_refine_ls_weighting_details 'calc w=1/[\s^2^(Fo^2^)+(0.1059P)^2^+0.1076P] where P=(Fo^2^+2Fc^2^)/3'
_refine_ls_weighting_scheme calc
_refine_ls_wR_factor_gt 0.1553
_refine_ls_wR_factor_ref 0.1687
_reflns_number_gt 716
_reflns_number_total 869
_reflns_threshold_expression >2sigma(I)
_cod_data_source_file CHF2-C6H5.cif
_cod_data_source_block samplexx
_cod_depositor_comments 'Adding full bibliography for 4510943--4510944.cif.'
_cod_original_sg_symbol_H-M P2(1)/n
_cod_database_code 4510944

loop_
_symmetry_equiv_pos_as_xyz
'x, y, z'
'-x+1/2, y+1/2, -z+1/2'
'-x, -y, -z'
'x-1/2, -y-1/2, z-1/2'

loop_
_atom_site_label
_atom_site_type_symbol
_atom_site_fract_x
_atom_site_fract_y
_atom_site_fract_z
_atom_site_U_iso_or_equiv
_atom_site_adp_type
_atom_site_occupancy
_atom_site_symmetry_multiplicity
_atom_site_calc_flag
_atom_site_refinement_flags
F1 F 0.2178(3) 0.0849(2) 0.92929(12) 0.0783(8) Uani 1 1 d .
C6 C 0.6096(4) 0.0794(3) 0.81850(17) 0.0456(8) Uani 1 1 d .
H6A H 0.6693 0.0498 0.8870 0.055 Uiso 1 1 calc R
C1 C 0.4050(4) 0.1648(2) 0.79559(16) 0.0410(7) Uani 1 1 d .
C2 C 0.3176(5) 0.2063(3) 0.69579(19) 0.0502(8) Uani 1 1 d .
H2A H 0.1752 0.2634 0.6797 0.060 Uiso 1 1 calc R
C4 C 0.6419(5) 0.0800(3) 0.64320(19) 0.0569(8) Uani 1 1 d .
H4A H 0.7246 0.0512 0.5908 0.068 Uiso 1 1 calc R
F2 F 0.4161(4) 0.3138(3) 0.94622(14) 0.0947(9) Uani 1 1 d .
C5 C 0.7270(5) 0.0372(3) 0.74196(19) 0.0533(8) Uani 1 1 d .
H5A H 0.8678 -0.0219 0.7577 0.064 Uiso 1 1 calc R
C3 C 0.4376(6) 0.1645(3) 0.61933(18) 0.0583(9) Uani 1 1 d .
H3A H 0.3791 0.1941 0.5507 0.070 Uiso 1 1 calc R
C7 C 0.2781(5) 0.2178(3) 0.8769(2) 0.0565(8) Uani 1 1 d .
H7 H 0.134(5) 0.288(3) 0.854(2) 0.055(7) Uiso 1 1 d .

loop_
_atom_site_aniso_label
_atom_site_aniso_U_11
_atom_site_aniso_U_22
_atom_site_aniso_U_33
_atom_site_aniso_U_23
_atom_site_aniso_U_13
_atom_site_aniso_U_12
F1 0.0910(17) 0.0887(13) 0.0638(11) 0.0057(8) 0.0376(9) -0.0049(9)
C6 0.0473(19) 0.0418(11) 0.0458(12) 0.0052(8) 0.0026(10) 0.0001(10)
C1 0.0433(18) 0.0324(11) 0.0475(12) -0.0019(8) 0.0086(10) -0.0057(9)
C2 0.049(2) 0.0396(12) 0.0583(14) 0.0022(9) -0.0012(11) 0.0009(10)
C4 0.068(2) 0.0531(14) 0.0545(14) -0.0098(10) 0.0241(12) -0.0087(13)
F2 0.0888(17) 0.1130(16) 0.0872(13) -0.0583(11) 0.0286(10) -0.0185(11)
C5 0.0473(19) 0.0480(14) 0.0662(15) -0.0058(11) 0.0146(11) 0.0011(11)
C3 0.078(2) 0.0536(14) 0.0411(12) 0.0013(10) 0.0060(11) -0.0084(13)
C7 0.056(2) 0.0582(15) 0.0570(15) -0.0085(11) 0.0142(12) 0.0009(13)

loop_
_atom_type_symbol
_atom_type_description
_atom_type_scat_dispersion_real
_atom_type_scat_dispersion_imag
_atom_type_scat_source
C C 0.0033 0.0016 'International Tables Vol C Tables 4.2.6.8 and 6.1.1.4'
H H 0.0000 0.0000 'International Tables Vol C Tables 4.2.6.8 and 6.1.1.4'
F F 0.0171 0.0103 'International Tables Vol C Tables 4.2.6.8 and 6.1.1.4'

loop_
_geom_angle_atom_site_label_1
_geom_angle_atom_site_label_2
_geom_angle_atom_site_label_3
_geom_angle
C5 C6 C1 119.8(2)
C5 C6 H6A 120.1
C1 C6 H6A 120.1
C6 C1 C2 119.9(2)
C6 C1 C7 121.2(2)
C2 C1 C7 118.8(2)
C1 C2 C3 119.9(2)
C1 C2 H2A 120.1
C3 C2 H2A 120.1
C5 C4 C3 120.4(2)
C5 C4 H4A 119.8
C3 C4 H4A 119.8
C4 C5 C6 120.3(3)
C4 C5 H5A 119.9
C6 C5 H5A 119.9
C4 C3 C2 119.6(2)
C4 C3 H3A 120.2
C2 C3 H3A 120.2
F1 C7 F2 106.2(2)
F1 C7 C1 111.2(2)
F2 C7 C1 109.8(2)
F1 C7 H7 108.0(16)
F2 C7 H7 105.1(15)
C1 C7 H7 116.0(16)

loop_
_geom_bond_atom_site_label_1
_geom_bond_atom_site_label_2
_geom_bond_distance
F1 C7 1.345(3)
C6 C5 1.361(4)
C6 C1 1.364(3)
C6 H6A 0.9400
C1 C2 1.367(3)
C1 C7 1.471(4)
C2 C3 1.369(4)
C2 H2A 0.9400
C4 C5 1.354(4)
C4 C3 1.360(4)
C4 H4A 0.9400
F2 C7 1.346(3)
C5 H5A 0.9400
C3 H3A 0.9400
C7 H7 1.01(3)
